data_7712053
loop_
_publ_author_name
'Tong, Jialin'
'Yang, Xinyue'
'Song, Xiaoxian'
'Liang, Jie'
'Huang, Shanshan'
'Mao, Huiting'
'Akhtar, Mansoor'
'Liu, Ao'
'Shan, Guo-Gang'
'Li, Guangfu'

_publ_section_title
;
 AIE-active Ir(III) complexes as type-I dominant photosensitizers for
 efficient photodynamic therapy.
;
_journal_issue 4
_journal_name_full 'Dalton transactions (Cambridge, England : 2003)'
_journal_page_first 1105
_journal_page_last 1112
_journal_paper_doi 10.1039/d2dt03404b
_journal_volume 52
_journal_year 2023
_chemical_formula_moiety 'C66 H48 Ir N5 O2'
_chemical_formula_sum 'C66 H48 Ir N5 O2'
_chemical_formula_weight 1135.36
_space_group_crystal_system monoclinic
_space_group_IT_number 14
_space_group_name_Hall '-P 2yn'
_space_group_name_H-M_alt 'P 1 21/n 1'
_atom_sites_solution_hydrogens geom
_audit_creation_date 2018-12-10
_audit_creation_method
;
Olex2 1.2-beta
(compiled 2018.05.29 svn.r3508 for OlexSys, GUI svn.r5506)
;
_audit_update_record
;
2022-10-11 deposited with the CCDC.	2022-12-21 downloaded from the CCDC.
;
_cell_angle_alpha 90
_cell_angle_beta 104.354(3)
_cell_angle_gamma 90
_cell_formula_units_Z 4
_cell_length_a 19.1462(11)
_cell_length_b 14.0770(8)
_cell_length_c 22.2847(13)
_cell_measurement_reflns_used 9217
_cell_measurement_temperature 173(2)
_cell_measurement_theta_max 50.000
_cell_measurement_theta_min 1.953
_cell_volume 5818.7(6)
_computing_cell_refinement 'SAINT+ Ver. 2016.5-0 (Bruker-AXS, 2016)'
_computing_data_collection 'APEX3 Ver. 2016.5-0 (Bruker-AXS, 2016)'
_computing_data_reduction 'SAINT+ Ver. 2016.5-0 (Bruker-AXS, 2016)'
_computing_molecular_graphics 'Olex2 (Dolomanov et al., 2009)'
_computing_publication_material 'Olex2 (Dolomanov et al., 2009)'
_computing_structure_refinement 'ShelXL (Sheldrick, 2015)'
_computing_structure_solution 'XT (Sheldrick, 2015a)'
_diffrn_ambient_temperature 173.01
_diffrn_detector 'charge-coupled device (CCD) area detector'
_diffrn_detector_area_resol_mean 7.9
_diffrn_detector_type 'Bruker APEX II'
_diffrn_measured_fraction_theta_full 0.995
_diffrn_measured_fraction_theta_max 0.982
_diffrn_measurement_device 'three-circle diffractometer'
_diffrn_measurement_device_type 'Bruker APEX II Quazar'
_diffrn_measurement_method '0.5\% \w and 0.5\% \f scans'
_diffrn_radiation_collimation 'focusing mirrors'
_diffrn_radiation_detector 'Bruker APEX II'
_diffrn_radiation_monochromator 'mirror optics'
_diffrn_radiation_probe x-ray
_diffrn_radiation_type CuK\a
_diffrn_radiation_wavelength 1.54178
_diffrn_reflns_av_R_equivalents 0.0427
_diffrn_reflns_av_unetI/netI 0.0323
_diffrn_reflns_Laue_measured_fraction_full 0.995
_diffrn_reflns_Laue_measured_fraction_max 0.982
_diffrn_reflns_limit_h_max 22
_diffrn_reflns_limit_h_min -23
_diffrn_reflns_limit_k_max 17
_diffrn_reflns_limit_k_min -16
_diffrn_reflns_limit_l_max 26
_diffrn_reflns_limit_l_min -26
_diffrn_reflns_number 62621
_diffrn_reflns_point_group_measured_fraction_full 0.995
_diffrn_reflns_point_group_measured_fraction_max 0.982
_diffrn_reflns_theta_full 67.679
_diffrn_reflns_theta_max 69.650
_diffrn_reflns_theta_min 2.729
_diffrn_source 'microfocus sealed X-ray tube'
_diffrn_source_type 'Incoatec I\ms'
_exptl_absorpt_coefficient_mu 77.311
_exptl_absorpt_correction_T_max 0.86
_exptl_absorpt_correction_T_min 0.84
_exptl_absorpt_correction_type multi-scan
_exptl_absorpt_process_details 'SADABS-2016/2 (Krause et al., 2015) was used for absorption correction.'
_exptl_crystal_colour colorless
_exptl_crystal_density_diffrn 5.021
_exptl_crystal_density_method 'not measured'
_exptl_crystal_description block
_exptl_crystal_F_000 7540
_exptl_crystal_size_max 0.24
_exptl_crystal_size_mid 0.22
_exptl_crystal_size_min 0.2
_refine_diff_density_max 0.664
_refine_diff_density_min -0.856
_refine_diff_density_rms 0.078
_refine_ls_extinction_method none
_refine_ls_goodness_of_fit_ref 0.824
_refine_ls_hydrogen_treatment constr
_refine_ls_matrix_type full
_refine_ls_number_parameters 671
_refine_ls_number_reflns 10760
_refine_ls_number_restraints 6
_refine_ls_restrained_S_all 0.823
_refine_ls_R_factor_all 0.0356
_refine_ls_R_factor_gt 0.0285
_refine_ls_shift/su_max 0.003
_refine_ls_shift/su_mean 0.000
_refine_ls_structure_factor_coef Fsqd
_refine_ls_weighting_details 'w=1/[\s^2^(Fo^2^)+(0.1000P)^2^] where P=(Fo^2^+2Fc^2^)/3'
_refine_ls_weighting_scheme calc
_refine_ls_wR_factor_gt 0.0961
_refine_ls_wR_factor_ref 0.1022
_reflns_Friedel_coverage 0.000
_reflns_number_gt 9434
_reflns_number_total 10760
_reflns_threshold_expression 'I > 2\s(I)'
_cod_data_source_file d2dt03404b2.cif
_cod_data_source_block 1_sq_CCDC1
_cod_depositor_comments
;
Adding full bibliography for 7712052--7712054.cif.

2024-11-09
Formula introduced replacing the absurd content in original file
                 miguel
;
_cod_original_formula_sum 'C16.25 H16.25 Cl16.25 Ir16.25 N16.25 O16.25'
_cod_original_formula_weight 4398.52
_cod_database_code 7712053
_shelx_shelxl_version_number 2017/1
_shelx_space_group_comment
;
The symmetry employed for this shelxl refinement is uniquely defined
by the following loop, which should always be used as a source of
symmetry information in preference to the above space-group names.
They are only intended as comments.
;
_shelx_estimated_absorpt_t_max 0.54
_shelx_estimated_absorpt_t_min 0.21
_olex2_refinement_description
;
1. Fixed Uiso
 At 1.2 times of:
  All C(H) groups
 At 1.5 times of:
  All C(H,H,H) groups
2. Uiso/Uaniso restraints and constraints
Uanis(C19) \\sim Ueq: with sigma of 0.01 and sigma for terminal atoms of 0.02
3.a Aromatic/amide H refined with riding coordinates:
 C8(H8), C9(H9), C11(H11), C17(H17), C19(H19), C24(H24), C25(H25), C26(H26),
 C28(H28), C29(H29), C30(H30), C31(H31), C32(H32), C33(H33), C34(H34), C35(H35),
  C36(H36), C37(H37), C39(H39), C40(H40), C44(H44), C45(H45), C46(H46),
 C47(H47), C48(H48), C49(H49), C50(H50), C53(H53), C54(H54), C57(H57), C59(H59),
  C60(H60), C61(H61), C62(H62), C63(H63), C65(H65)
3.b Idealised Me refined as rotating group:
 C38(H38A,H38B,H38C), C42(H42A,H42B,H42C), C64(H64A,H64B,H64C), C66(H66A,H66B,
 H66C)
;
_olex2_submission_special_instructions 'No special instructions were received'

loop_
_space_group_symop_operation_xyz
'x, y, z'
'-x+1/2, y+1/2, -z+1/2'
'-x, -y, -z'
'x-1/2, -y-1/2, z-1/2'

loop_
_atom_site_label
_atom_site_type_symbol
_atom_site_fract_x
_atom_site_fract_y
_atom_site_fract_z
_atom_site_U_iso_or_equiv
_atom_site_adp_type
_atom_site_occupancy
_atom_site_site_symmetry_order
_atom_site_calc_flag
_atom_site_refinement_flags_posn
_atom_site_refinement_flags_adp
_atom_site_refinement_flags_occupancy
_atom_site_disorder_assembly
_atom_site_disorder_group
Ir1 Ir 0.76385(2) 0.30887(2) 0.53501(2) 0.01658(7) Uani 1 1 d . . . . .
O1 O 0.72746(13) 0.32583(16) 0.61767(11) 0.0235(5) Uani 1 1 d . . . . .
O2 O 0.76132(14) 0.36214(19) 0.71775(10) 0.0360(6) Uani 1 1 d . . . . .
N1 N 0.80136(14) 0.17370(18) 0.55361(12) 0.0184(6) Uani 1 1 d . . . . .
N2 N 0.85887(14) 0.36770(18) 0.60299(12) 0.0201(6) Uani 1 1 d . . . . .
N3 N 0.71924(13) 0.43716(17) 0.50429(11) 0.0180(5) Uani 1 1 d . . . . .
N4 N 0.84646(15) 0.04148(18) 0.52450(12) 0.0231(6) Uani 1 1 d . . . . .
C1 C 0.66557(17) 0.2659(2) 0.48718(14) 0.0198(7) Uani 1 1 d . . . . .
N5 N 0.62674(14) 0.52084(19) 0.44924(12) 0.0241(6) Uani 1 1 d . . . . .
C2 C 0.80018(17) 0.1052(2) 0.59828(14) 0.0222(7) Uani 1 1 d . . . . .
C3 C 0.82883(17) 0.0219(2) 0.58096(14) 0.0221(7) Uani 1 1 d . . . . .
C4 C 0.92715(17) 0.3920(2) 0.59544(15) 0.0243(7) Uani 1 1 d . . . . .
C5 C 0.82999(19) 0.19080(19) 0.45597(16) 0.0189(7) Uani 1 1 d . . . . .
C6 C 0.84415(17) 0.3879(2) 0.65680(15) 0.0235(7) Uani 1 1 d . . . . .
C7 C 0.55672(18) 0.5474(2) 0.41111(15) 0.0265(7) Uani 1 1 d . . . . .
C8 C 0.77631(18) 0.1084(2) 0.65258(15) 0.0262(7) Uani 1 1 d . . . . .
H8 H 0.755862 0.164471 0.664748 0.031 Uiso 1 1 calc R . . . .
C9 C 0.80671(18) 0.5762(2) 0.53100(17) 0.0300(8) Uani 1 1 d . . . . .
H9 H 0.846673 0.541288 0.554490 0.036 Uiso 1 1 calc R . . . .
C10 C 0.82122(17) 0.3622(2) 0.29980(14) 0.0213(7) Uani 1 1 d . . . . .
C11 C 0.78740(18) 0.4455(2) 0.27423(15) 0.0263(7) Uani 1 1 d . . . . .
H11 H 0.756323 0.479216 0.293991 0.032 Uiso 1 1 calc R . . . .
C12 C 0.68350(18) 0.5844(2) 0.46948(16) 0.0264(7) Uani 1 1 d . . . . .
C13 C 0.79662(16) 0.2815(2) 0.45848(15) 0.0178(6) Uani 1 1 d . . . . .
C14 C 0.74130(17) 0.5316(2) 0.50394(15) 0.0220(7) Uani 1 1 d . . . . .
C15 C 0.85790(18) 0.2274(2) 0.35939(15) 0.0243(7) Uani 1 1 d . . . . .
C16 C 0.86863(18) -0.0304(2) 0.48762(14) 0.0222(7) Uani 1 1 d . . . . .
C17 C 0.63959(19) 0.1727(2) 0.47815(16) 0.0232(7) Uani 1 1 d . . . . .
H17 H 0.670843 0.121268 0.493918 0.028 Uiso 1 1 calc R . . . .
C18 C 0.61721(18) 0.3394(2) 0.46149(14) 0.0228(7) Uani 1 1 d . . . . .
C19 C 0.79065(16) 0.3400(2) 0.40603(14) 0.0180(6) Uani 1 1 d . U . . .
H19 H 0.766217 0.399093 0.403967 0.022 Uiso 1 1 calc R . . . .
C20 C 0.77146(18) 0.3568(2) 0.66554(14) 0.0234(7) Uani 1 1 d . . . . .
C21 C 0.81954(18) 0.3132(2) 0.35771(15) 0.0200(7) Uani 1 1 d . . . . .
C22 C 0.82795(16) 0.1337(2) 0.50994(14) 0.0183(6) Uani 1 1 d . . . . .
C23 C 0.65085(17) 0.4325(2) 0.47085(14) 0.0211(7) Uani 1 1 d . . . . .
C24 C 0.9343(2) -0.0756(2) 0.51082(17) 0.0322(8) Uani 1 1 d . . . . .
H24 H 0.964740 -0.056794 0.549449 0.039 Uiso 1 1 calc R . . . .
C25 C 0.8460(2) 0.4285(3) 0.19074(17) 0.0386(9) Uani 1 1 d . . . . .
H25 H 0.855230 0.452601 0.153661 0.046 Uiso 1 1 calc R . . . .
C26 C 0.5097(2) 0.5937(3) 0.43795(17) 0.0347(9) Uani 1 1 d . . . . .
H26 H 0.522644 0.607533 0.481018 0.042 Uiso 1 1 calc R . . . .
C27 C 0.8649(2) 0.3103(2) 0.26976(16) 0.0271(8) Uani 1 1 d . . . . .
C28 C 0.82415(19) -0.0562(2) 0.43144(15) 0.0290(8) Uani 1 1 d . . . . .
H28 H 0.779187 -0.025185 0.416172 0.035 Uiso 1 1 calc R . . . .
C29 C 0.8456(2) -0.1279(3) 0.39748(17) 0.0384(9) Uani 1 1 d . . . . .
H29 H 0.815608 -0.145350 0.358366 0.046 Uiso 1 1 calc R . . . .
C30 C 1.0461(2) 0.4623(3) 0.6344(2) 0.0415(10) Uani 1 1 d . . . . .
H30 H 1.080232 0.494161 0.666254 0.050 Uiso 1 1 calc R . . . .
C31 C 0.7837(2) 0.0268(3) 0.68784(16) 0.0338(9) Uani 1 1 d . . . . .
H31 H 0.768920 0.027472 0.725524 0.041 Uiso 1 1 calc R . . . .
C32 C 0.8111(2) 0.6727(3) 0.5224(2) 0.0396(10) Uani 1 1 d . . . . .
H32 H 0.854660 0.705003 0.540857 0.048 Uiso 1 1 calc R . . . .
C33 C 0.8922(2) 0.4354(2) 0.70574(17) 0.0351(9) Uani 1 1 d . . . . .
H33 H 0.878616 0.449357 0.742988 0.042 Uiso 1 1 calc R . . . .
C34 C 0.8784(2) 0.3442(3) 0.21544(16) 0.0349(8) Uani 1 1 d . . . . .
H34 H 0.909286 0.310522 0.195483 0.042 Uiso 1 1 calc R . . . .
C35 C 1.01211(19) 0.3952(2) 0.53297(19) 0.0351(9) Uani 1 1 d . . . . .
H35 H 1.024006 0.380900 0.495034 0.042 Uiso 1 1 calc R . . . .
C36 C 0.6880(2) 0.6809(2) 0.4601(2) 0.0367(9) Uani 1 1 d . . . . .
H36 H 0.648151 0.715673 0.436243 0.044 Uiso 1 1 calc R . . . .
C37 C 1.06373(19) 0.4409(3) 0.5809(2) 0.0407(10) Uani 1 1 d . . . . .
H37 H 1.110100 0.456259 0.575497 0.049 Uiso 1 1 calc R . . . .
C38 C 0.4229(2) 0.2268(3) 0.32457(17) 0.0399(9) Uani 1 1 d . . . . .
H38A H 0.458841 0.207928 0.302306 0.060 Uiso 1 1 calc GR . . . .
H38B H 0.418316 0.296122 0.323933 0.060 Uiso 1 1 calc GR . . . .
H38C H 0.376220 0.198287 0.304477 0.060 Uiso 1 1 calc GR . . . .
C39 C 0.5538(2) -0.0286(3) 0.44021(16) 0.0344(9) Uani 1 1 d . . . . .
H39 H 0.601964 -0.042277 0.462216 0.041 Uiso 1 1 calc R . . . .
C40 C 0.53971(19) 0.5278(3) 0.34813(16) 0.0319(8) Uani 1 1 d . . . . .
H40 H 0.573587 0.497229 0.329848 0.038 Uiso 1 1 calc R . . . .
C41 C 0.46018(19) 0.0852(3) 0.39715(16) 0.0327(8) Uani 1 1 d . . . . .
C42 C 0.3913(2) 0.2208(3) 0.42765(19) 0.0451(10) Uani 1 1 d . . . . .
H42A H 0.387066 0.290159 0.427627 0.068 Uiso 1 1 calc GR . . . .
H42B H 0.406613 0.197860 0.470430 0.068 Uiso 1 1 calc GR . . . .
H42C H 0.344474 0.192861 0.407474 0.068 Uiso 1 1 calc GR . . . .
C43 C 0.4469(2) 0.1919(2) 0.39251(18) 0.0325(9) Uani 1 1 d . . . . .
C44 C 0.9104(2) -0.1741(3) 0.42004(19) 0.0388(10) Uani 1 1 d . . . . .
H44 H 0.924718 -0.223564 0.396632 0.047 Uiso 1 1 calc R . . . .
C45 C 0.9547(2) -0.1481(3) 0.47714(19) 0.0408(10) Uani 1 1 d . . . . .
H45 H 0.999086 -0.180352 0.492938 0.049 Uiso 1 1 calc R . . . .
C46 C 0.4245(2) 0.5998(3) 0.33914(18) 0.0417(10) Uani 1 1 d . . . . .
H46 H 0.378480 0.617638 0.314371 0.050 Uiso 1 1 calc R . . . .
C47 C 0.7522(2) 0.7246(3) 0.4866(2) 0.0443(10) Uani 1 1 d . . . . .
H47 H 0.757163 0.790904 0.480885 0.053 Uiso 1 1 calc R . . . .
C48 C 0.8122(2) -0.0573(2) 0.66982(16) 0.0329(8) Uani 1 1 d . . . . .
H48 H 0.815909 -0.112206 0.695223 0.039 Uiso 1 1 calc R . . . .
C49 C 0.86206(18) 0.1655(2) 0.40837(15) 0.0226(7) Uani 1 1 d . . . . .
H49 H 0.886468 0.106531 0.409645 0.027 Uiso 1 1 calc R . . . .
C50 C 0.80019(19) 0.4783(3) 0.21902(16) 0.0312(8) Uani 1 1 d . . . . .
H50 H 0.777568 0.534887 0.200607 0.037 Uiso 1 1 calc R . . . .
C51 C 0.56891(18) 0.1545(2) 0.44653(14) 0.0232(7) Uani 1 1 d . . . . .
C52 C 0.8898(2) 0.2183(3) 0.30420(17) 0.0324(8) Uani 1 1 d . . . . .
C53 C 0.54507(18) 0.3221(2) 0.43070(15) 0.0227(7) Uani 1 1 d . . . . .
H53 H 0.513231 0.373010 0.414875 0.027 Uiso 1 1 calc R . . . .
C54 C 0.94580(18) 0.3714(2) 0.54027(17) 0.0280(8) Uani 1 1 d . . . . .
H54 H 0.912071 0.340570 0.507584 0.034 Uiso 1 1 calc R . . . .
C55 C 0.97745(18) 0.4381(2) 0.64394(17) 0.0316(8) Uani 1 1 d . . . . .
C56 C 0.52153(18) 0.2287(3) 0.42402(14) 0.0258(7) Uani 1 1 d . . . . .
C57 C 0.8351(2) -0.0616(2) 0.61590(16) 0.0301(8) Uani 1 1 d . . . . .
H57 H 0.854081 -0.118297 0.603119 0.036 Uiso 1 1 calc R . . . .
C58 C 0.53052(19) 0.0651(3) 0.42920(15) 0.0290(8) Uani 1 1 d . . . . .
C59 C 0.4723(2) 0.5536(3) 0.31242(17) 0.0410(10) Uani 1 1 d . . . . .
H59 H 0.459159 0.539285 0.269419 0.049 Uiso 1 1 calc R . . . .
C60 C 0.4426(2) 0.6205(3) 0.40144(19) 0.0423(10) Uani 1 1 d . . . . .
H60 H 0.409310 0.652961 0.419488 0.051 Uiso 1 1 calc R . . . .
C61 C 0.9585(2) 0.4609(3) 0.69888(18) 0.0383(9) Uani 1 1 d . . . . .
H61 H 0.991438 0.493897 0.731056 0.046 Uiso 1 1 calc R . . . .
C62 C 0.4108(2) 0.0121(3) 0.37646(18) 0.0468(11) Uani 1 1 d . . . . .
H62 H 0.362200 0.025730 0.355876 0.056 Uiso 1 1 calc R . . . .
C63 C 0.4347(3) -0.0815(3) 0.3868(2) 0.0538(12) Uani 1 1 d . . . . .
H63 H 0.402028 -0.131956 0.371934 0.065 Uiso 1 1 calc R . . . .
C64 C 0.8570(3) 0.1328(3) 0.26221(19) 0.0543(13) Uani 1 1 d . . . . .
H64A H 0.869299 0.073411 0.285420 0.081 Uiso 1 1 calc GR . . . .
H64B H 0.876594 0.131522 0.225551 0.081 Uiso 1 1 calc GR . . . .
H64C H 0.804456 0.139532 0.249255 0.081 Uiso 1 1 calc GR . . . .
C65 C 0.5048(2) -0.1023(3) 0.41814(19) 0.0474(11) Uani 1 1 d . . . . .
H65 H 0.519832 -0.166633 0.424757 0.057 Uiso 1 1 calc R . . . .
C66 C 0.9722(3) 0.2126(4) 0.3234(2) 0.0578(13) Uani 1 1 d . . . . .
H66A H 0.991321 0.266989 0.349859 0.087 Uiso 1 1 calc GR . . . .
H66B H 0.991068 0.213677 0.286378 0.087 Uiso 1 1 calc GR . . . .
H66C H 0.986886 0.153529 0.346326 0.087 Uiso 1 1 calc GR . . . .

loop_
_atom_site_aniso_label
_atom_site_aniso_U_11
_atom_site_aniso_U_22
_atom_site_aniso_U_33
_atom_site_aniso_U_23
_atom_site_aniso_U_13
_atom_site_aniso_U_12
Ir1 0.01583(10) 0.01780(10) 0.01627(9) 0.00036(5) 0.00429(6) 0.00078(5)
O1 0.0203(12) 0.0313(12) 0.0200(12) -0.0025(10) 0.0068(10) 0.0013(10)
O2 0.0368(15) 0.0529(16) 0.0206(12) -0.0052(11) 0.0114(11) 0.0034(12)
N1 0.0184(14) 0.0202(13) 0.0182(13) 0.0048(10) 0.0073(11) 0.0006(11)
N2 0.0162(13) 0.0200(13) 0.0220(13) 0.0000(11) 0.0006(11) -0.0007(10)
N3 0.0156(13) 0.0185(13) 0.0210(13) 0.0001(11) 0.0063(10) 0.0041(10)
N4 0.0284(15) 0.0194(13) 0.0219(13) 0.0031(11) 0.0069(12) 0.0042(11)
C1 0.0204(16) 0.0249(17) 0.0154(15) -0.0019(13) 0.0068(13) -0.0039(13)
N5 0.0191(14) 0.0274(15) 0.0254(14) 0.0032(12) 0.0047(11) 0.0043(11)
C2 0.0219(17) 0.0230(16) 0.0198(16) 0.0003(13) 0.0016(13) -0.0043(13)
C3 0.0244(17) 0.0242(17) 0.0179(15) 0.0034(13) 0.0056(13) -0.0037(13)
C4 0.0236(17) 0.0147(15) 0.0324(18) 0.0058(13) 0.0029(14) 0.0036(13)
C5 0.0206(18) 0.0180(17) 0.0197(17) 0.0012(12) 0.0078(14) -0.0005(11)
C6 0.0230(17) 0.0220(16) 0.0222(16) 0.0007(13) -0.0004(14) 0.0049(13)
C7 0.0244(18) 0.0284(17) 0.0265(17) 0.0076(14) 0.0057(14) 0.0093(14)
C8 0.0292(19) 0.0270(17) 0.0225(16) 0.0012(14) 0.0065(14) -0.0006(14)
C9 0.0219(17) 0.0272(18) 0.042(2) 0.0006(16) 0.0096(15) 0.0023(14)
C10 0.0258(17) 0.0209(16) 0.0162(15) 0.0025(13) 0.0032(13) -0.0054(13)
C11 0.0270(18) 0.0274(17) 0.0213(16) 0.0025(14) -0.0002(14) -0.0065(14)
C12 0.0274(18) 0.0228(17) 0.0317(18) 0.0016(14) 0.0126(15) 0.0044(14)
C13 0.0148(15) 0.0160(14) 0.0213(16) 0.0019(13) 0.0023(13) -0.0011(12)
C14 0.0233(17) 0.0210(16) 0.0249(17) -0.0001(13) 0.0118(14) -0.0003(13)
C15 0.0279(18) 0.0254(17) 0.0220(16) 0.0020(14) 0.0106(14) 0.0037(14)
C16 0.0302(18) 0.0148(15) 0.0225(16) 0.0019(13) 0.0082(14) 0.0028(13)
C17 0.0231(18) 0.0244(16) 0.0226(17) 0.0008(14) 0.0067(14) -0.0016(14)
C18 0.0221(18) 0.0284(17) 0.0183(16) -0.0016(14) 0.0060(13) -0.0006(14)
C19 0.0199(16) 0.0167(14) 0.0178(15) 0.0052(13) 0.0054(12) 0.0015(13)
C20 0.0224(17) 0.0277(17) 0.0195(17) 0.0002(14) 0.0041(14) 0.0047(14)
C21 0.0184(17) 0.0197(16) 0.0217(17) 0.0029(12) 0.0048(14) -0.0021(11)
C22 0.0175(15) 0.0171(15) 0.0199(15) 0.0041(12) 0.0038(13) -0.0008(12)
C23 0.0199(16) 0.0210(16) 0.0231(16) 0.0000(13) 0.0066(13) 0.0048(13)
C24 0.035(2) 0.0261(18) 0.035(2) 0.0014(16) 0.0073(16) 0.0076(15)
C25 0.044(2) 0.051(2) 0.0197(17) 0.0048(17) 0.0059(16) -0.0089(19)
C26 0.035(2) 0.044(2) 0.0257(18) 0.0044(16) 0.0077(16) 0.0152(17)
C27 0.029(2) 0.032(2) 0.0208(18) 0.0013(13) 0.0066(15) -0.0035(14)
C28 0.0329(19) 0.0248(17) 0.0274(18) 0.0037(14) 0.0042(15) 0.0072(14)
C29 0.059(3) 0.0284(19) 0.0267(19) -0.0021(15) 0.0095(18) 0.0010(18)
C30 0.028(2) 0.038(2) 0.050(2) 0.0056(19) -0.0070(18) -0.0100(17)
C31 0.044(2) 0.039(2) 0.0209(17) 0.0067(15) 0.0111(16) -0.0067(17)
C32 0.031(2) 0.0277(18) 0.065(3) -0.0004(18) 0.021(2) -0.0058(16)
C33 0.041(2) 0.0330(19) 0.0264(18) -0.0069(15) -0.0010(16) 0.0021(16)
C34 0.038(2) 0.043(2) 0.0261(18) 0.0019(17) 0.0130(16) -0.0034(18)
C35 0.029(2) 0.0289(18) 0.050(2) 0.0066(17) 0.0148(18) 0.0000(15)
C36 0.036(2) 0.029(2) 0.047(2) 0.0114(16) 0.0130(19) 0.0074(16)
C37 0.0189(18) 0.038(2) 0.061(3) 0.011(2) 0.0030(18) -0.0070(16)
C38 0.027(2) 0.059(3) 0.030(2) -0.0033(19) -0.0015(16) -0.0041(19)
C39 0.040(2) 0.034(2) 0.0284(19) -0.0012(16) 0.0078(16) -0.0153(17)
C40 0.033(2) 0.038(2) 0.0252(18) 0.0053(15) 0.0090(15) 0.0097(16)
C41 0.031(2) 0.041(2) 0.0249(18) -0.0006(16) 0.0058(15) -0.0128(16)
C42 0.024(2) 0.073(3) 0.039(2) -0.005(2) 0.0090(18) -0.012(2)
C43 0.022(2) 0.048(2) 0.0251(19) -0.0052(15) 0.0024(16) -0.0096(15)
C44 0.057(3) 0.0215(17) 0.042(2) 0.0023(16) 0.021(2) 0.0096(18)
C45 0.040(2) 0.032(2) 0.051(3) 0.0034(19) 0.013(2) 0.0104(18)
C46 0.029(2) 0.059(3) 0.036(2) 0.0102(19) 0.0046(17) 0.0127(18)
C47 0.046(2) 0.0226(19) 0.071(3) 0.009(2) 0.027(2) 0.0002(18)
C48 0.041(2) 0.0297(19) 0.0251(18) 0.0128(15) 0.0030(16) -0.0060(16)
C49 0.0278(18) 0.0187(15) 0.0226(17) 0.0043(13) 0.0088(14) 0.0051(14)
C50 0.034(2) 0.0333(19) 0.0226(17) 0.0086(15) 0.0007(15) -0.0073(16)
C51 0.0240(17) 0.0312(18) 0.0158(15) 0.0002(14) 0.0076(13) -0.0056(14)
C52 0.045(2) 0.0273(17) 0.0307(19) 0.0040(16) 0.0197(17) 0.0050(17)
C53 0.0195(17) 0.0295(18) 0.0194(16) 0.0004(13) 0.0052(14) 0.0026(13)
C54 0.0216(17) 0.0263(17) 0.0365(19) -0.0002(15) 0.0082(15) -0.0007(14)
C55 0.0221(18) 0.0270(18) 0.040(2) 0.0036(16) -0.0024(15) -0.0064(14)
C56 0.0216(17) 0.038(2) 0.0176(16) -0.0037(15) 0.0050(13) -0.0076(15)
C57 0.038(2) 0.0232(17) 0.0257(17) 0.0024(14) 0.0019(15) -0.0010(15)
C58 0.0285(19) 0.039(2) 0.0209(16) -0.0029(15) 0.0090(14) -0.0130(16)
C59 0.042(2) 0.055(2) 0.0228(18) 0.0088(17) 0.0025(17) 0.0104(19)
C60 0.029(2) 0.056(3) 0.044(2) 0.010(2) 0.0145(18) 0.0200(19)
C61 0.034(2) 0.038(2) 0.035(2) -0.0025(17) -0.0059(17) -0.0119(17)
C62 0.037(2) 0.063(3) 0.036(2) -0.001(2) 0.0008(18) -0.024(2)
C63 0.060(3) 0.055(3) 0.042(2) -0.005(2) 0.004(2) -0.037(2)
C64 0.103(4) 0.034(2) 0.037(2) -0.0033(18) 0.040(3) 0.003(2)
C65 0.055(3) 0.044(2) 0.042(2) -0.0023(19) 0.009(2) -0.021(2)
C66 0.047(3) 0.086(3) 0.050(3) 0.024(2) 0.031(2) 0.029(3)

loop_
_atom_type_symbol
_atom_type_description
_atom_type_scat_dispersion_real
_atom_type_scat_dispersion_imag
_atom_type_scat_source
C C 0.0181 0.0091 'International Tables Vol C Tables 4.2.6.8 and 6.1.1.4'
H H 0.0000 0.0000 'International Tables Vol C Tables 4.2.6.8 and 6.1.1.4'
N N 0.0311 0.0180 'International Tables Vol C Tables 4.2.6.8 and 6.1.1.4'
O O 0.0492 0.0322 'International Tables Vol C Tables 4.2.6.8 and 6.1.1.4'
Cl Cl 0.3639 0.7018 'International Tables Vol C Tables 4.2.6.8 and 6.1.1.4'
Ir Ir -4.7710 6.5667 'International Tables Vol C Tables 4.2.6.8 and 6.1.1.4'

loop_
_geom_angle_atom_site_label_1
_geom_angle_atom_site_label_2
_geom_angle_atom_site_label_3
_geom_angle
_geom_angle_site_symmetry_1
_geom_angle_site_symmetry_3
_geom_angle_publ_flag
O1 Ir1 N2 75.95(9) . . ?
N1 Ir1 O1 95.89(9) . . ?
N1 Ir1 N2 91.24(10) . . ?
N1 Ir1 N3 171.92(10) . . ?
N3 Ir1 O1 89.52(9) . . ?
N3 Ir1 N2 95.90(9) . . ?
C1 Ir1 O1 91.62(11) . . ?
C1 Ir1 N1 93.60(12) . . ?
C1 Ir1 N2 167.08(11) . . ?
C1 Ir1 N3 80.22(11) . . ?
C13 Ir1 O1 175.24(10) . . ?
C13 Ir1 N1 79.85(11) . . ?
C13 Ir1 N2 106.10(11) . . ?
C13 Ir1 N3 94.50(11) . . ?
C13 Ir1 C1 86.56(12) . . ?
C20 O1 Ir1 118.4(2) . . ?
C2 N1 Ir1 136.5(2) . . ?
C22 N1 Ir1 115.2(2) . . ?
C22 N1 C2 107.9(3) . . ?
C4 N2 Ir1 129.8(2) . . ?
C6 N2 Ir1 112.0(2) . . ?
C6 N2 C4 118.0(3) . . ?
C14 N3 Ir1 137.9(2) . . ?
C23 N3 Ir1 114.4(2) . . ?
C23 N3 C14 107.4(2) . . ?
C3 N4 C16 123.1(3) . . ?
C22 N4 C3 107.0(3) . . ?
C22 N4 C16 129.2(3) . . ?
C17 C1 Ir1 127.6(2) . . ?
C17 C1 C18 117.1(3) . . ?
C18 C1 Ir1 115.3(2) . . ?
C12 N5 C7 124.0(3) . . ?
C23 N5 C7 128.5(3) . . ?
C23 N5 C12 107.5(3) . . ?
N1 C2 C8 131.7(3) . . ?
C3 C2 N1 108.0(3) . . ?
C3 C2 C8 120.3(3) . . ?
C2 C3 N4 106.4(3) . . ?
C2 C3 C57 122.7(3) . . ?
C57 C3 N4 131.0(3) . . ?
N2 C4 C55 119.9(3) . . ?
C54 C4 N2 120.4(3) . . ?
C54 C4 C55 119.7(3) . . ?
C13 C5 C22 110.9(3) . . ?
C49 C5 C13 122.7(3) . . ?
C49 C5 C22 126.4(3) . . ?
N2 C6 C20 117.4(3) . . ?
N2 C6 C33 123.8(3) . . ?
C33 C6 C20 118.8(3) . . ?
C26 C7 N5 118.8(3) . . ?
C26 C7 C40 121.6(3) . . ?
C40 C7 N5 119.6(3) . . ?
C31 C8 C2 117.2(3) . . ?
C32 C9 C14 117.5(3) . . ?
C11 C10 C21 130.2(3) . . ?
C11 C10 C27 121.1(3) . . ?
C27 C10 C21 108.7(3) . . ?
C50 C11 C10 118.4(3) . . ?
C14 C12 N5 106.5(3) . . ?
C36 C12 N5 131.0(3) . . ?
C36 C12 C14 122.5(3) . . ?
C5 C13 Ir1 116.3(2) . . ?
C19 C13 Ir1 128.1(2) . . ?
C19 C13 C5 115.6(3) . . ?
C9 C14 N3 131.8(3) . . ?
C9 C14 C12 120.1(3) . . ?
C12 C14 N3 108.1(3) . . ?
C21 C15 C52 111.4(3) . . ?
C49 C15 C21 119.2(3) . . ?
C49 C15 C52 129.4(3) . . ?
C24 C16 N4 118.6(3) . . ?
C28 C16 N4 120.3(3) . . ?
C28 C16 C24 121.0(3) . . ?
C51 C17 C1 121.0(3) . . ?
C1 C18 C23 112.4(3) . . ?
C53 C18 C1 122.5(3) . . ?
C53 C18 C23 125.1(3) . . ?
C21 C19 C13 121.4(3) . . ?
O1 C20 C6 115.6(3) . . ?
O2 C20 O1 126.4(3) . . ?
O2 C20 C6 118.0(3) . . ?
C15 C21 C10 107.5(3) . . ?
C19 C21 C10 131.1(3) . . ?
C19 C21 C15 121.4(3) . . ?
N1 C22 N4 110.7(3) . . ?
N1 C22 C5 117.6(3) . . ?
N4 C22 C5 131.6(3) . . ?
N3 C23 N5 110.4(3) . . ?
N3 C23 C18 117.6(3) . . ?
N5 C23 C18 132.0(3) . . ?
C45 C24 C16 119.3(3) . . ?
C50 C25 C34 121.5(3) . . ?
C7 C26 C60 119.2(3) . . ?
C10 C27 C52 110.7(3) . . ?
C34 C27 C10 120.1(3) . . ?
C34 C27 C52 129.2(3) . . ?
C16 C28 C29 119.3(3) . . ?
C44 C29 C28 120.5(4) . . ?
C37 C30 C55 121.4(3) . . ?
C8 C31 C48 122.1(3) . . ?
C9 C32 C47 121.4(4) . . ?
C61 C33 C6 119.1(4) . . ?
C27 C34 C25 118.6(4) . . ?
C54 C35 C37 121.2(4) . . ?
C47 C36 C12 117.3(4) . . ?
C30 C37 C35 119.1(4) . . ?
C58 C39 C65 118.7(4) . . ?
C7 C40 C59 118.7(3) . . ?
C58 C41 C43 111.1(3) . . ?
C58 C41 C62 120.7(4) . . ?
C62 C41 C43 128.1(4) . . ?
C41 C43 C38 112.5(3) . . ?
C41 C43 C42 110.7(3) . . ?
C42 C43 C38 110.0(3) . . ?
C56 C43 C38 111.2(3) . . ?
C56 C43 C41 100.5(3) . . ?
C56 C43 C42 111.6(3) . . ?
C29 C44 C45 119.9(4) . . ?
C24 C45 C44 120.0(4) . . ?
C59 C46 C60 120.7(4) . . ?
C36 C47 C32 121.1(4) . . ?
C57 C48 C31 121.1(3) . . ?
C15 C49 C5 119.3(3) . . ?
C25 C50 C11 120.2(3) . . ?
C17 C51 C56 120.7(3) . . ?
C17 C51 C58 131.2(3) . . ?
C56 C51 C58 108.1(3) . . ?
C15 C52 C27 101.5(3) . . ?
C15 C52 C64 111.7(3) . . ?
C15 C52 C66 112.0(3) . . ?
C27 C52 C64 109.0(3) . . ?
C27 C52 C66 111.0(3) . . ?
C66 C52 C64 111.2(4) . . ?
C56 C53 C18 118.1(3) . . ?
C35 C54 C4 120.3(3) . . ?
C4 C55 C30 118.3(4) . . ?
C61 C55 C4 120.0(3) . . ?
C61 C55 C30 121.7(3) . . ?
C51 C56 C43 111.4(3) . . ?
C53 C56 C43 128.1(3) . . ?
C53 C56 C51 120.5(3) . . ?
C48 C57 C3 116.6(3) . . ?
C39 C58 C41 120.7(3) . . ?
C39 C58 C51 130.6(3) . . ?
C41 C58 C51 108.8(3) . . ?
C46 C59 C40 120.1(4) . . ?
C46 C60 C26 119.8(4) . . ?
C33 C61 C55 119.2(3) . . ?
C41 C62 C63 118.3(4) . . ?
C65 C63 C62 121.4(4) . . ?
C63 C65 C39 120.1(4) . . ?

loop_
_geom_bond_atom_site_label_1
_geom_bond_atom_site_label_2
_geom_bond_distance
_geom_bond_site_symmetry_2
_geom_bond_publ_flag
Ir1 O1 2.138(2) . ?
Ir1 N1 2.040(2) . ?
Ir1 N2 2.219(2) . ?
Ir1 N3 2.042(2) . ?
Ir1 C1 2.012(3) . ?
Ir1 C13 1.995(3) . ?
O1 C20 1.262(4) . ?
O2 C20 1.229(4) . ?
N1 C2 1.390(4) . ?
N1 C22 1.330(4) . ?
N2 C4 1.401(4) . ?
N2 C6 1.329(4) . ?
N3 C14 1.395(4) . ?
N3 C23 1.338(4) . ?
N4 C3 1.408(4) . ?
N4 C16 1.432(4) . ?
N4 C22 1.363(4) . ?
C1 C17 1.399(4) . ?
C1 C18 1.413(5) . ?
N5 C7 1.447(4) . ?
N5 C12 1.393(4) . ?
N5 C23 1.372(4) . ?
C2 C3 1.389(4) . ?
C2 C8 1.396(5) . ?
C3 C57 1.399(4) . ?
C4 C54 1.393(5) . ?
C4 C55 1.414(5) . ?
C5 C13 1.434(4) . ?
C5 C22 1.456(4) . ?
C5 C49 1.397(5) . ?
C6 C20 1.517(5) . ?
C6 C33 1.409(5) . ?
C7 C26 1.364(5) . ?
C7 C40 1.387(5) . ?
C8 C31 1.379(5) . ?
C9 C14 1.397(5) . ?
C9 C32 1.377(5) . ?
C10 C11 1.391(4) . ?
C10 C21 1.471(4) . ?
C10 C27 1.399(5) . ?
C11 C50 1.391(5) . ?
C12 C14 1.395(5) . ?
C12 C36 1.381(5) . ?
C13 C19 1.411(4) . ?
C15 C21 1.410(4) . ?
C15 C49 1.383(5) . ?
C15 C52 1.509(5) . ?
C16 C24 1.389(5) . ?
C16 C28 1.377(5) . ?
C17 C51 1.386(5) . ?
C18 C23 1.451(5) . ?
C18 C53 1.403(5) . ?
C19 C21 1.379(5) . ?
C24 C45 1.381(5) . ?
C25 C34 1.388(5) . ?
C25 C50 1.390(6) . ?
C26 C60 1.393(5) . ?
C27 C34 1.384(5) . ?
C27 C52 1.521(5) . ?
C28 C29 1.383(5) . ?
C29 C44 1.380(6) . ?
C30 C37 1.350(6) . ?
C30 C55 1.425(5) . ?
C31 C48 1.404(5) . ?
C32 C47 1.412(6) . ?
C33 C61 1.364(5) . ?
C35 C37 1.417(5) . ?
C35 C54 1.361(5) . ?
C36 C47 1.371(6) . ?
C38 C43 1.549(5) . ?
C39 C58 1.395(5) . ?
C39 C65 1.404(5) . ?
C40 C59 1.386(5) . ?
C41 C43 1.523(5) . ?
C41 C58 1.388(5) . ?
C41 C62 1.396(5) . ?
C42 C43 1.525(6) . ?
C43 C56 1.518(5) . ?
C44 C45 1.392(6) . ?
C46 C59 1.373(6) . ?
C46 C60 1.376(6) . ?
C48 C57 1.378(5) . ?
C51 C56 1.393(5) . ?
C51 C58 1.460(5) . ?
C52 C64 1.559(6) . ?
C52 C66 1.530(6) . ?
C53 C56 1.387(5) . ?
C55 C61 1.398(6) . ?
C62 C63 1.394(6) . ?
C63 C65 1.383(6) . ?
